data_1568725
loop_
_publ_author_name
'Yan, Zhengpeng'
'Zou, Wenping'
'Dai, Shengyu'

_publ_section_title
;
 Unexpected o-aryl tBu group effect on suppression of chain transfer in
 pyridine--imine Ni(ii) and Pd(ii) catalyzed ethylene (co)polymerization
;
_journal_issue 17
_journal_name_full 'Polymer Chemistry'
_journal_page_first 2107
_journal_page_last 2116
_journal_paper_doi 10.1039/D3PY00146F
_journal_volume 14
_journal_year 2023
_chemical_formula_moiety 'C86 H80 Br4 N4 Ni2'
_chemical_formula_sum 'C86 H80 Br4 N4 Ni2'
_chemical_formula_weight 1606.60
_space_group_crystal_system monoclinic
_space_group_IT_number 14
_space_group_name_Hall '-P 2yn'
_space_group_name_H-M_alt 'P 1 21/n 1'
_atom_sites_solution_hydrogens geom
_audit_creation_date 2022-11-15
_audit_creation_method
;
Olex2 1.5
(compiled 2021.12.09 svn.r5202d8cf for OlexSys, GUI svn.r6439)
;
_audit_update_record
;
2022-11-20 deposited with the CCDC.	2023-03-30 downloaded from the CCDC.
;
_cell_angle_alpha 90
_cell_angle_beta 92.285(3)
_cell_angle_gamma 90
_cell_formula_units_Z 2
_cell_length_a 20.718(2)
_cell_length_b 9.0100(11)
_cell_length_c 21.438(2)
_cell_measurement_reflns_used 4155
_cell_measurement_temperature 298(2)
_cell_measurement_theta_max 26.366
_cell_measurement_theta_min 2.408
_cell_volume 3998.6(7)
_computing_cell_refinement 'SAINT v6.02A (Bruker, 2001)'
_computing_data_collection 'Bruker SMART'
_computing_data_reduction 'SAINT v6.02A (Bruker, 2001)'
_computing_molecular_graphics 'Olex2 1.5 (Dolomanov et al., 2009)'
_computing_publication_material 'Olex2 1.5 (Dolomanov et al., 2009)'
_computing_structure_refinement 'SHELXL 2018/3 (Sheldrick, 2015)'
_computing_structure_solution 'SHELXS-97 (Sheldrick, 1990)'
_diffrn_ambient_temperature 298.15
_diffrn_measured_fraction_theta_full 0.994
_diffrn_measured_fraction_theta_max 0.994
_diffrn_measurement_device_type 'CCD area detector'
_diffrn_measurement_method 'phi and omega scans'
_diffrn_radiation_type MoK\a
_diffrn_radiation_wavelength 0.71073
_diffrn_reflns_av_unetI/netI 0.3171
_diffrn_reflns_Laue_measured_fraction_full 0.994
_diffrn_reflns_Laue_measured_fraction_max 0.994
_diffrn_reflns_limit_h_max 24
_diffrn_reflns_limit_h_min -24
_diffrn_reflns_limit_k_max 10
_diffrn_reflns_limit_k_min 0
_diffrn_reflns_limit_l_max 25
_diffrn_reflns_limit_l_min 0
_diffrn_reflns_number 7025
_diffrn_reflns_point_group_measured_fraction_full 0.994
_diffrn_reflns_point_group_measured_fraction_max 0.994
_diffrn_reflns_theta_full 25.020
_diffrn_reflns_theta_max 25.020
_diffrn_reflns_theta_min 1.901
_exptl_absorpt_coefficient_mu 2.514
_exptl_absorpt_correction_T_max 0.9284
_exptl_absorpt_correction_T_min 0.5722
_exptl_absorpt_correction_type multi-scan
_exptl_absorpt_process_details sadabs
_exptl_crystal_colour colourless
_exptl_crystal_colour_primary colourless
_exptl_crystal_density_diffrn 1.334
_exptl_crystal_density_method 'not measured'
_exptl_crystal_description block
_exptl_crystal_F_000 1640
_exptl_crystal_size_max 0.25
_exptl_crystal_size_mid 0.05
_exptl_crystal_size_min 0.03
_refine_diff_density_max 0.843
_refine_diff_density_min -0.541
_refine_diff_density_rms 0.133
_refine_ls_extinction_method none
_refine_ls_goodness_of_fit_ref 0.851
_refine_ls_hydrogen_treatment constr
_refine_ls_matrix_type full
_refine_ls_number_parameters 420
_refine_ls_number_reflns 7025
_refine_ls_number_restraints 497
_refine_ls_restrained_S_all 0.834
_refine_ls_R_factor_all 0.2689
_refine_ls_R_factor_gt 0.1063
_refine_ls_shift/su_max 0.001
_refine_ls_shift/su_mean 0.000
_refine_ls_structure_factor_coef Fsqd
_refine_ls_weighting_details 'w=1/[\s^2^(Fo^2^)+(0.1045P)^2^] where P=(Fo^2^+2Fc^2^)/3'
_refine_ls_weighting_scheme calc
_refine_ls_wR_factor_gt 0.2299
_refine_ls_wR_factor_ref 0.2830
_reflns_Friedel_coverage 0.000
_reflns_number_gt 2200
_reflns_number_total 7025
_reflns_threshold_expression 'I > 2\s(I)'
_cod_data_source_file d3py00146f2.cif
_cod_data_source_block 221115a
_cod_depositor_comments 'Adding full bibliography for 1568725--1568726.cif.'
_cod_original_cell_volume 3998.6(8)
_cod_database_code 1568725
_shelx_shelxl_version_number 2018/3
_shelx_space_group_comment
;
The symmetry employed for this shelxl refinement is uniquely defined
by the following loop, which should always be used as a source of
symmetry information in preference to the above space-group names.
They are only intended as comments.
;
_shelx_estimated_absorpt_t_max 0.928
_shelx_estimated_absorpt_t_min 0.572
_olex2_refinement_description
;
1. Twinned data refinement
 Scales: 0.81(8)
 0.19(8)
2. Fixed Uiso
 At 1.2 times of:
  All C(H) groups
 At 1.5 times of:
  All C(H,H,H) groups
3. Restrained distances
 C11-C31' = C31'-C32' = C31'-C38'
 1.5 with sigma of 0.01
 C38'-C40' = C40'-C42' = C42'-C38' = C39'-C41' = C41'-C43' = C43'-C39'
 2.37 with sigma of 0.02
 C32'-C34' = C34'-C36' = C36'-C32' = C33'-C35' = C35'-C37' = C37'-C33'
 2.37 with sigma of 0.02
 C38'-C39' = C39'-C40' = C40'-C41' = C41'-C42' = C42'-C43' = C43'-C38'
 1.39 with sigma of 0.01
 C32'-C33' = C33'-C34' = C34'-C35' = C35'-C36' = C36'-C37' = C37'-C32'
 1.39 with sigma of 0.01
 C11-C31 = C31-C32 = C31-C38
 1.5 with sigma of 0.01
 C38-C40 = C40-C42 = C42-C38 = C39-C41 = C41-C43 = C43-C39
 2.37 with sigma of 0.02
 C32-C34 = C34-C36 = C36-C32 = C33-C35 = C35-C37 = C37-C33
 2.37 with sigma of 0.02
 C38-C39 = C39-C40 = C40-C41 = C41-C42 = C42-C43 = C43-C38
 1.39 with sigma of 0.01
 C32-C33 = C33-C34 = C34-C35 = C35-C36 = C36-C37 = C37-C32
 1.39 with sigma of 0.01
 C31'-C39' \\sim C31'-C43' \\sim C31'-C33' \\sim C31'-C37'
 with sigma of 0.02
4. Restrained planarity
 C31', C32', C33', C34', C35', C36', C37'
 with sigma of 0.02
5. Rigid bond restraints
 C28, C27
 with sigma for 1-2 distances of 0.01 and sigma for 1-3 distances of 0.02
6. Uiso/Uaniso restraints and constraints
C19 \\sim C20 \\sim C21 \\sim C22 \\sim C23 \\sim C24 \\sim C31 \\sim C32 \\sim
C33 \\sim C34 \\sim C35 \\sim C36 \\sim C37 \\sim C38 \\sim C39 \\sim C40 \\sim
C41 \\sim C42 \\sim C43: within 3.8A with sigma of 0.02 and sigma for terminal
atoms of 0.04 within 3.8A
Uanis(C31) \\sim Ueq, Uanis(C32) \\sim Ueq, Uanis(C33) \\sim Ueq, Uanis(C34)
\\sim Ueq, Uanis(C35) \\sim Ueq, Uanis(C36) \\sim Ueq, Uanis(C37) \\sim Ueq,
Uanis(C38) \\sim Ueq, Uanis(C39) \\sim Ueq, Uanis(C40) \\sim Ueq, Uanis(C41)
\\sim Ueq, Uanis(C42) \\sim Ueq, Uanis(C43) \\sim Ueq: with sigma of 0.01 and
sigma for terminal atoms of 3.8
Uanis(C43) = Uanis(C43')
Uanis(C42) = Uanis(C42')
Uanis(C41) = Uanis(C41')
Uanis(C40) = Uanis(C40')
Uanis(C39) = Uanis(C39')
Uanis(C38) = Uanis(C38')
Uanis(C37) = Uanis(C37')
Uanis(C36) = Uanis(C36')
Uanis(C35) = Uanis(C35')
Uanis(C34) = Uanis(C34')
Uanis(C33) = Uanis(C33')
Uanis(C32) = Uanis(C32')
Uanis(C31) = Uanis(C31')
7. Others
 Sof(C31')=Sof(H31')=Sof(C32')=Sof(C33')=Sof(H33')=Sof(C34')=Sof(H34')=
 Sof(C35')=Sof(H35')=Sof(C36')=Sof(H36')=Sof(C37')=Sof(H37')=Sof(C38')=
 Sof(C39')=Sof(H39')=Sof(C40')=Sof(H40')=Sof(C41')=Sof(H41')=Sof(C42')=
 Sof(H42')=Sof(C43')=Sof(H43')=1-FVAR(1)
 Sof(C31)=Sof(H31)=Sof(C32)=Sof(C33)=Sof(H33)=Sof(C34)=Sof(H34)=Sof(C35)=
 Sof(H35)=Sof(C36)=Sof(H36)=Sof(C37)=Sof(H37)=Sof(C38)=Sof(C39)=Sof(H39)=
 Sof(C40)=Sof(H40)=Sof(C41)=Sof(H41)=Sof(C42)=Sof(H42)=Sof(C43)=Sof(H43)=FVAR(1)
8.a :
 C32(C33,C34,C35,C36,C37,C38,C39,C40,C41,C42,C43), C32'(C33',C34',C35',C36',
 C37',C38',C39',C40',C41',C42',C43')
8.b Ternary CH refined with riding coordinates:
 C18(H18), C31(H31), C31'(H31')
8.c Aromatic/amide H refined with riding coordinates:
 C1(H1), C2(H2), C3(H3), C4(H4), C10(H10), C12(H12), C20(H20), C21(H21),
 C22(H22), C23(H23), C24(H24), C26(H26), C27(H27), C28(H28), C29(H29), C30(H30),
  C33(H33), C34(H34), C35(H35), C36(H36), C37(H37), C39(H39), C40(H40),
 C41(H41), C42(H42), C43(H43), C33'(H33'), C34'(H34'), C35'(H35'), C36'(H36'),
 C37'(H37'), C39'(H39'), C40'(H40'), C41'(H41'), C42'(H42'), C43'(H43')
8.d Idealised Me refined as rotating group:
 C7(H7A,H7B,H7C), C15(H15A,H15B,H15C), C16(H16A,H16B,H16C), C17(H17A,H17B,H17C)
;
_olex2_submission_special_instructions 'No special instructions were received'

loop_
_space_group_symop_operation_xyz
'x, y, z'
'-x+1/2, y+1/2, -z+1/2'
'-x, -y, -z'
'x-1/2, -y-1/2, z-1/2'

loop_
_atom_site_label
_atom_site_type_symbol
_atom_site_fract_x
_atom_site_fract_y
_atom_site_fract_z
_atom_site_U_iso_or_equiv
_atom_site_adp_type
_atom_site_occupancy
_atom_site_site_symmetry_order
_atom_site_calc_flag
_atom_site_refinement_flags_posn
_atom_site_refinement_flags_adp
_atom_site_refinement_flags_occupancy
_atom_site_disorder_assembly
_atom_site_disorder_group
Ni1 Ni 0.55649(7) 0.42881(18) 0.56033(7) 0.0596(5) Uani 1 1 d . . . . .
Br1 Br 0.43383(6) 0.44713(16) 0.54462(6) 0.0691(5) Uani 1 1 d . . . . .
Br2 Br 0.58704(7) 0.6457(2) 0.62491(8) 0.0998(7) Uani 1 1 d . . . . .
N1 N 0.5500(5) 0.2889(14) 0.6366(5) 0.071(3) Uani 1 1 d . . . . .
N2 N 0.6367(4) 0.2842(12) 0.5480(5) 0.057(3) Uani 1 1 d . . . . .
C1 C 0.5058(7) 0.3048(19) 0.6799(8) 0.093(5) Uani 1 1 d . . . . .
H1 H 0.475019 0.379592 0.675407 0.112 Uiso 1 1 calc R U . . .
C2 C 0.5050(8) 0.211(2) 0.7319(8) 0.114(6) Uani 1 1 d . . . . .
H2 H 0.474686 0.222604 0.762329 0.137 Uiso 1 1 calc R U . . .
C3 C 0.5522(9) 0.097(2) 0.7363(8) 0.110(6) Uani 1 1 d . . . . .
H3 H 0.553215 0.032819 0.770472 0.132 Uiso 1 1 calc R U . . .
C4 C 0.5949(8) 0.0801(17) 0.6923(7) 0.084(4) Uani 1 1 d . . . . .
H4 H 0.625300 0.004302 0.695253 0.101 Uiso 1 1 calc R U . . .
C5 C 0.5939(7) 0.1777(17) 0.6410(6) 0.068(4) Uani 1 1 d . . . . .
C6 C 0.6404(6) 0.1801(15) 0.5895(6) 0.058(3) Uani 1 1 d . . . . .
C7 C 0.6903(6) 0.0505(14) 0.5905(6) 0.080(4) Uani 1 1 d . . . . .
H7A H 0.667793 -0.042658 0.588953 0.119 Uiso 1 1 calc R U . . .
H7B H 0.716896 0.055623 0.628169 0.119 Uiso 1 1 calc R U . . .
H7C H 0.716956 0.058648 0.555057 0.119 Uiso 1 1 calc R U . . .
C8 C 0.6812(5) 0.2853(14) 0.4978(6) 0.059(4) Uani 1 1 d . . . . .
C9 C 0.7359(5) 0.3812(13) 0.5097(6) 0.053(3) Uani 1 1 d . . . . .
C10 C 0.7860(6) 0.3757(18) 0.4670(8) 0.093(5) Uani 1 1 d . . . . .
H10 H 0.822312 0.434824 0.474461 0.111 Uiso 1 1 calc R U . . .
C11 C 0.7835(7) 0.283(2) 0.4129(7) 0.101(6) Uani 1 1 d D . . . .
C12 C 0.7249(7) 0.2051(17) 0.4014(7) 0.095(5) Uani 1 1 d . . . . .
H12 H 0.719671 0.152339 0.364287 0.114 Uiso 1 1 calc R U . . .
C13 C 0.6755(7) 0.2028(14) 0.4420(6) 0.066(4) Uani 1 1 d . . . . .
C14 C 0.6142(6) 0.1059(15) 0.4224(6) 0.066(4) Uani 1 1 d . . . . .
C15 C 0.5585(7) 0.1102(17) 0.4619(7) 0.099(5) Uani 1 1 d . . . . .
H15A H 0.571556 0.080773 0.503552 0.149 Uiso 1 1 calc R U . . .
H15B H 0.525934 0.043527 0.445566 0.149 Uiso 1 1 calc R U . . .
H15C H 0.541496 0.209284 0.462548 0.149 Uiso 1 1 calc R U . . .
C16 C 0.6390(8) -0.0634(17) 0.4138(10) 0.146(8) Uani 1 1 d . . . . .
H16A H 0.658560 -0.098150 0.452481 0.219 Uiso 1 1 calc R U . . .
H16B H 0.670194 -0.066509 0.381906 0.219 Uiso 1 1 calc R U . . .
H16C H 0.602982 -0.125704 0.402037 0.219 Uiso 1 1 calc R U . . .
C17 C 0.5904(7) 0.1632(18) 0.3546(7) 0.109(5) Uani 1 1 d . . . . .
H17A H 0.550654 0.114765 0.342254 0.163 Uiso 1 1 calc R U . . .
H17B H 0.622634 0.140490 0.325043 0.163 Uiso 1 1 calc R U . . .
H17C H 0.583729 0.268543 0.355787 0.163 Uiso 1 1 calc R U . . .
C18 C 0.7428(6) 0.4783(14) 0.5682(6) 0.059(3) Uani 1 1 d . . . . .
H18 H 0.699009 0.505802 0.579579 0.071 Uiso 1 1 calc R U . . .
C19 C 0.7731(9) 0.3882(19) 0.6235(10) 0.117(5) Uani 1 1 d . U . . .
C20 C 0.8290(9) 0.3015(19) 0.6204(9) 0.129(5) Uani 1 1 d . U . . .
H20 H 0.850356 0.296662 0.583135 0.155 Uiso 1 1 calc R U . . .
C21 C 0.8543(10) 0.219(2) 0.6743(11) 0.139(5) Uani 1 1 d . U . . .
H21 H 0.890746 0.159164 0.672854 0.166 Uiso 1 1 calc R U . . .
C22 C 0.8192(10) 0.237(2) 0.7290(10) 0.125(5) Uani 1 1 d . U . . .
H22 H 0.836731 0.193541 0.765293 0.150 Uiso 1 1 calc R U . . .
C23 C 0.7610(10) 0.312(2) 0.7340(10) 0.143(5) Uani 1 1 d . U . . .
H23 H 0.738513 0.311643 0.770680 0.172 Uiso 1 1 calc R U . . .
C24 C 0.7385(9) 0.387(2) 0.6806(10) 0.131(5) Uani 1 1 d . U . . .
H24 H 0.699565 0.437984 0.681885 0.157 Uiso 1 1 calc R U . . .
C25 C 0.7806(6) 0.6261(15) 0.5582(8) 0.070(4) Uani 1 1 d . . . . .
C26 C 0.8286(7) 0.6761(18) 0.6020(7) 0.097(5) Uani 1 1 d . . . . .
H26 H 0.838942 0.618405 0.636964 0.117 Uiso 1 1 calc R U . . .
C27 C 0.8612(9) 0.813(2) 0.5937(13) 0.154(9) Uani 1 1 d . U . . .
H27 H 0.890337 0.849167 0.624225 0.184 Uiso 1 1 calc R U . . .
C28 C 0.8488(10) 0.893(2) 0.5391(13) 0.139(8) Uani 1 1 d . U . . .
H28 H 0.872653 0.977345 0.530697 0.167 Uiso 1 1 calc R U . . .
C29 C 0.7998(9) 0.844(2) 0.4966(9) 0.105(6) Uani 1 1 d . . . . .
H29 H 0.788805 0.901727 0.461908 0.127 Uiso 1 1 calc R U . . .
C30 C 0.7693(9) 0.7177(17) 0.5052(8) 0.105(6) Uani 1 1 d . . . . .
H30 H 0.738721 0.687280 0.474867 0.126 Uiso 1 1 calc R U . . .
C31 C 0.8458(8) 0.255(2) 0.3788(8) 0.146(5) Uani 0.646(12) 1 d D U P A 1
H31 H 0.867083 0.174512 0.402764 0.175 Uiso 0.646(12) 1 calc R U P A 1
C32 C 0.8336(7) 0.1891(15) 0.3146(6) 0.137(4) Uani 0.646(12) 1 d DG U P A 1
C33 C 0.8664(9) 0.0701(13) 0.2897(8) 0.152(5) Uani 0.646(12) 1 d DG U P A 1
H33 H 0.896900 0.020098 0.314845 0.182 Uiso 0.646(12) 1 calc R U P A 1
C34 C 0.8553(9) 0.0233(16) 0.2288(9) 0.144(5) Uani 0.646(12) 1 d DG U P A 1
H34 H 0.876171 -0.061260 0.215025 0.172 Uiso 0.646(12) 1 calc R U P A 1
C35 C 0.8143(10) 0.0986(19) 0.1882(7) 0.139(5) Uani 0.646(12) 1 d DG U P A 1
H35 H 0.809165 0.070725 0.146501 0.166 Uiso 0.646(12) 1 calc R U P A 1
C36 C 0.7808(9) 0.2178(19) 0.2118(7) 0.149(5) Uani 0.646(12) 1 d DG U P A 1
H36 H 0.748867 0.264381 0.187184 0.179 Uiso 0.646(12) 1 calc R U P A 1
C37 C 0.7948(6) 0.2681(17) 0.2724(7) 0.149(5) Uani 0.646(12) 1 d DG U P A 1
H37 H 0.777345 0.358015 0.284838 0.179 Uiso 0.646(12) 1 calc R U P A 1
C38 C 0.8940(6) 0.3806(16) 0.3823(5) 0.139(4) Uani 0.646(12) 1 d DG U P A 1
C39 C 0.9576(7) 0.3740(18) 0.4051(6) 0.148(5) Uani 0.646(12) 1 d DG U P A 1
H39 H 0.976801 0.281774 0.411771 0.177 Uiso 0.646(12) 1 calc R U P A 1
C40 C 0.9934(7) 0.502(2) 0.4181(7) 0.154(6) Uani 0.646(12) 1 d DG U P A 1
H40 H 1.028049 0.501518 0.447109 0.185 Uiso 0.646(12) 1 calc R U P A 1
C41 C 0.9753(8) 0.6298(19) 0.3862(7) 0.151(6) Uani 0.646(12) 1 d DG U P A 1
H41 H 1.003183 0.710498 0.384864 0.181 Uiso 0.646(12) 1 calc R U P A 1
C42 C 0.9151(9) 0.6353(15) 0.3565(7) 0.155(5) Uani 0.646(12) 1 d DG U P A 1
H42 H 0.903147 0.719044 0.333425 0.186 Uiso 0.646(12) 1 calc R U P A 1
C43 C 0.8718(7) 0.5177(15) 0.3604(6) 0.146(5) Uani 0.646(12) 1 d DG U P A 1
H43 H 0.828548 0.530535 0.348473 0.175 Uiso 0.646(12) 1 calc R U P A 1
C31' C 0.8261(10) 0.320(3) 0.3592(10) 0.146(5) Uani 0.354(12) 1 d D . P A 2
H31' H 0.803409 0.403248 0.338912 0.175 Uiso 0.354(12) 1 calc R U P A 2
C32' C 0.8332(9) 0.212(3) 0.3062(9) 0.137(4) Uani 0.354(12) 1 d DG . P A 2
C33' C 0.8621(14) 0.076(2) 0.3160(13) 0.152(5) Uani 0.354(12) 1 d DG . P A 2
H33' H 0.877257 0.048884 0.355733 0.182 Uiso 0.354(12) 1 calc R U P A 2
C34' C 0.8685(16) -0.020(3) 0.2661(16) 0.144(5) Uani 0.354(12) 1 d DG . P A 2
H34' H 0.888966 -0.110809 0.272374 0.172 Uiso 0.354(12) 1 calc R U P A 2
C35' C 0.8447(15) 0.018(4) 0.2070(15) 0.139(5) Uani 0.354(12) 1 d DG . P A 2
H35' H 0.847947 -0.048130 0.174096 0.166 Uiso 0.354(12) 1 calc R U P A 2
C36' C 0.8162(14) 0.154(4) 0.1971(11) 0.149(5) Uani 0.354(12) 1 d DG . P A 2
H36' H 0.800638 0.181649 0.157378 0.179 Uiso 0.354(12) 1 calc R U P A 2
C37' C 0.8109(11) 0.250(3) 0.2469(10) 0.149(5) Uani 0.354(12) 1 d DG . P A 2
H37' H 0.791889 0.342782 0.240293 0.179 Uiso 0.354(12) 1 calc R U P A 2
C38' C 0.8886(10) 0.389(3) 0.3828(8) 0.139(4) Uani 0.354(12) 1 d DG . P A 2
C39' C 0.9297(14) 0.306(3) 0.4221(9) 0.148(5) Uani 0.354(12) 1 d DG . P A 2
H39' H 0.917742 0.212196 0.434979 0.177 Uiso 0.354(12) 1 calc R U P A 2
C40' C 0.9890(14) 0.366(4) 0.4418(13) 0.154(6) Uani 0.354(12) 1 d DG . P A 2
H40' H 1.012805 0.322193 0.474576 0.185 Uiso 0.354(12) 1 calc R U P A 2
C41' C 1.0123(13) 0.491(4) 0.4126(15) 0.151(6) Uani 0.354(12) 1 d DG . P A 2
H41' H 1.054466 0.523149 0.420826 0.181 Uiso 0.354(12) 1 calc R U P A 2
C42' C 0.9717(14) 0.567(3) 0.3708(14) 0.155(5) Uani 0.354(12) 1 d DG . P A 2
H42' H 0.979339 0.665392 0.360808 0.186 Uiso 0.354(12) 1 calc R U P A 2
C43' C 0.9190(12) 0.490(2) 0.3442(11) 0.146(5) Uani 0.354(12) 1 d DG . P A 2
H43' H 0.904795 0.505639 0.302955 0.175 Uiso 0.354(12) 1 calc R U P A 2

loop_
_atom_site_aniso_label
_atom_site_aniso_U_11
_atom_site_aniso_U_22
_atom_site_aniso_U_33
_atom_site_aniso_U_23
_atom_site_aniso_U_13
_atom_site_aniso_U_12
Ni1 0.0545(9) 0.0668(12) 0.0572(11) 0.0047(9) -0.0003(8) 0.0028(9)
Br1 0.0591(8) 0.0724(10) 0.0759(10) 0.0135(8) 0.0024(7) -0.0001(8)
Br2 0.0888(11) 0.1065(14) 0.1018(13) -0.0409(11) -0.0242(9) 0.0146(10)
N1 0.049(6) 0.097(10) 0.071(8) 0.003(7) 0.023(6) 0.017(7)
N2 0.042(6) 0.073(8) 0.058(7) 0.023(6) 0.005(5) -0.010(6)
C1 0.076(10) 0.121(14) 0.082(12) 0.027(11) -0.017(9) 0.009(10)
C2 0.083(11) 0.18(2) 0.076(12) 0.045(13) -0.001(9) 0.007(13)
C3 0.094(12) 0.17(2) 0.070(12) 0.056(12) 0.001(10) -0.015(13)
C4 0.097(11) 0.086(12) 0.069(11) 0.002(10) 0.016(9) -0.003(10)
C5 0.084(10) 0.071(11) 0.049(9) 0.004(8) 0.015(8) 0.008(9)
C6 0.054(8) 0.057(10) 0.062(9) -0.010(8) -0.001(7) -0.007(7)
C7 0.094(10) 0.058(10) 0.087(11) 0.024(8) 0.008(8) 0.009(8)
C8 0.043(7) 0.057(9) 0.077(10) 0.025(8) 0.025(7) 0.004(7)
C9 0.048(7) 0.040(8) 0.071(9) -0.008(7) 0.004(7) -0.005(6)
C10 0.057(9) 0.106(13) 0.118(14) -0.010(11) 0.044(9) -0.012(9)
C11 0.087(11) 0.129(15) 0.093(12) -0.019(12) 0.056(10) -0.039(11)
C12 0.091(11) 0.094(13) 0.103(13) -0.022(10) 0.049(10) -0.016(10)
C13 0.084(10) 0.066(10) 0.048(8) -0.017(8) -0.011(8) -0.026(8)
C14 0.069(9) 0.066(10) 0.066(9) 0.006(8) 0.020(8) -0.010(8)
C15 0.108(12) 0.095(13) 0.093(12) 0.002(10) -0.012(10) -0.063(10)
C16 0.131(15) 0.068(12) 0.23(2) -0.004(14) -0.058(15) -0.019(11)
C17 0.125(13) 0.106(13) 0.097(13) -0.003(11) 0.012(10) -0.042(11)
C18 0.056(7) 0.059(9) 0.064(9) 0.006(7) 0.004(6) 0.012(7)
C19 0.124(10) 0.083(8) 0.139(10) 0.033(9) -0.059(9) -0.044(8)
C20 0.136(10) 0.094(9) 0.151(10) 0.030(9) -0.061(9) -0.030(8)
C21 0.143(10) 0.102(9) 0.166(11) 0.031(10) -0.051(9) -0.039(8)
C22 0.145(11) 0.089(9) 0.135(10) 0.039(9) -0.067(10) -0.037(8)
C23 0.163(11) 0.116(10) 0.145(10) 0.032(9) -0.055(10) -0.053(9)
C24 0.144(10) 0.098(9) 0.146(11) 0.027(9) -0.061(9) -0.037(8)
C25 0.056(8) 0.043(9) 0.113(13) -0.037(9) 0.020(8) 0.006(7)
C26 0.110(12) 0.078(12) 0.102(13) 0.013(10) -0.015(10) -0.019(11)
C27 0.129(15) 0.066(14) 0.26(3) 0.017(14) -0.026(17) -0.047(13)
C28 0.118(15) 0.054(13) 0.25(3) 0.017(14) 0.019(18) -0.006(12)
C29 0.112(14) 0.056(12) 0.153(18) 0.015(12) 0.047(12) 0.001(11)
C30 0.185(18) 0.035(9) 0.093(13) 0.011(9) -0.026(12) 0.011(11)
C31 0.146(7) 0.146(7) 0.145(7) -0.008(6) 0.020(6) -0.008(6)
C32 0.134(6) 0.138(7) 0.139(6) -0.011(6) 0.026(6) -0.004(6)
C33 0.157(7) 0.149(7) 0.151(7) -0.009(6) 0.018(6) -0.014(6)
C34 0.145(7) 0.141(8) 0.145(8) -0.010(7) 0.018(7) -0.013(7)
C35 0.144(8) 0.141(8) 0.132(8) -0.009(7) 0.021(7) -0.010(7)
C36 0.154(8) 0.148(8) 0.147(8) -0.004(6) 0.017(6) -0.011(6)
C37 0.152(7) 0.149(7) 0.147(7) -0.011(6) 0.020(6) -0.011(6)
C38 0.137(6) 0.144(7) 0.137(6) -0.014(6) 0.030(6) -0.006(6)
C39 0.151(7) 0.147(7) 0.146(7) -0.008(6) 0.017(6) -0.006(6)
C40 0.153(8) 0.155(8) 0.154(8) -0.010(7) 0.010(7) -0.005(7)
C41 0.152(8) 0.149(8) 0.151(8) -0.012(7) 0.018(7) -0.017(7)
C42 0.158(8) 0.152(8) 0.156(8) -0.004(7) 0.018(7) -0.002(7)
C43 0.145(7) 0.147(7) 0.146(7) -0.011(6) 0.022(6) -0.009(6)
C31' 0.146(7) 0.146(7) 0.145(7) -0.008(6) 0.020(6) -0.008(6)
C32' 0.134(6) 0.138(7) 0.139(6) -0.011(6) 0.026(6) -0.004(6)
C33' 0.157(7) 0.149(7) 0.151(7) -0.009(6) 0.018(6) -0.014(6)
C34' 0.145(7) 0.141(8) 0.145(8) -0.010(7) 0.018(7) -0.013(7)
C35' 0.144(8) 0.141(8) 0.132(8) -0.009(7) 0.021(7) -0.010(7)
C36' 0.154(8) 0.148(8) 0.147(8) -0.004(6) 0.017(6) -0.011(6)
C37' 0.152(7) 0.149(7) 0.147(7) -0.011(6) 0.020(6) -0.011(6)
C38' 0.137(6) 0.144(7) 0.137(6) -0.014(6) 0.030(6) -0.006(6)
C39' 0.151(7) 0.147(7) 0.146(7) -0.008(6) 0.017(6) -0.006(6)
C40' 0.153(8) 0.155(8) 0.154(8) -0.010(7) 0.010(7) -0.005(7)
C41' 0.152(8) 0.149(8) 0.151(8) -0.012(7) 0.018(7) -0.017(7)
C42' 0.158(8) 0.152(8) 0.156(8) -0.004(7) 0.018(7) -0.002(7)
C43' 0.145(7) 0.147(7) 0.146(7) -0.011(6) 0.022(6) -0.009(6)

loop_
_atom_type_symbol
_atom_type_description
_atom_type_scat_dispersion_real
_atom_type_scat_dispersion_imag
_atom_type_scat_source
C C 0.0033 0.0016 'International Tables Vol C Tables 4.2.6.8 and 6.1.1.4'
H H 0.0000 0.0000 'International Tables Vol C Tables 4.2.6.8 and 6.1.1.4'
N N 0.0061 0.0033 'International Tables Vol C Tables 4.2.6.8 and 6.1.1.4'
Br Br -0.2901 2.4595 'International Tables Vol C Tables 4.2.6.8 and 6.1.1.4'
Ni Ni 0.3393 1.1124 'International Tables Vol C Tables 4.2.6.8 and 6.1.1.4'

loop_
_geom_angle_atom_site_label_1
_geom_angle_atom_site_label_2
_geom_angle_atom_site_label_3
_geom_angle
_geom_angle_site_symmetry_1
_geom_angle_site_symmetry_3
_geom_angle_publ_flag
Br1 Ni1 Br1 88.16(6) 3_666 . ?
Br2 Ni1 Br1 104.76(8) . . ?
Br2 Ni1 Br1 97.00(8) . 3_666 ?
N1 Ni1 Br1 168.8(3) . 3_666 ?
N1 Ni1 Br1 92.8(3) . . ?
N1 Ni1 Br2 93.6(3) . . ?
N1 Ni1 N2 78.6(4) . . ?
N2 Ni1 Br1 94.0(3) . 3_666 ?
N2 Ni1 Br1 142.9(3) . . ?
N2 Ni1 Br2 111.7(3) . . ?
Ni1 Br1 Ni1 91.84(6) 3_666 . ?
C1 N1 Ni1 123.3(10) . . ?
C1 N1 C5 120.4(13) . . ?
C5 N1 Ni1 116.2(9) . . ?
C6 N2 Ni1 112.5(8) . . ?
C6 N2 C8 119.6(11) . . ?
C8 N2 Ni1 127.7(8) . . ?
N1 C1 H1 119.4 . . ?
N1 C1 C2 121.1(15) . . ?
C2 C1 H1 119.4 . . ?
C1 C2 H2 121.2 . . ?
C1 C2 C3 117.5(16) . . ?
C3 C2 H2 121.2 . . ?
C2 C3 H3 119.7 . . ?
C4 C3 C2 120.6(15) . . ?
C4 C3 H3 119.7 . . ?
C3 C4 H4 120.1 . . ?
C3 C4 C5 119.7(16) . . ?
C5 C4 H4 120.1 . . ?
N1 C5 C4 120.5(13) . . ?
N1 C5 C6 112.8(12) . . ?
C4 C5 C6 126.6(14) . . ?
N2 C6 C5 119.8(12) . . ?
N2 C6 C7 125.0(12) . . ?
C5 C6 C7 115.2(12) . . ?
C6 C7 H7A 109.5 . . ?
C6 C7 H7B 109.5 . . ?
C6 C7 H7C 109.5 . . ?
H7A C7 H7B 109.5 . . ?
H7A C7 H7C 109.5 . . ?
H7B C7 H7C 109.5 . . ?
C9 C8 N2 113.2(12) . . ?
C13 C8 N2 126.5(12) . . ?
C13 C8 C9 120.3(11) . . ?
C8 C9 C18 122.3(11) . . ?
C10 C9 C8 117.3(12) . . ?
C10 C9 C18 120.3(11) . . ?
C9 C10 H10 118.6 . . ?
C9 C10 C11 122.9(13) . . ?
C11 C10 H10 118.6 . . ?
C10 C11 C31 118.7(14) . . ?
C10 C11 C31' 119.2(17) . . ?
C12 C11 C10 115.8(12) . . ?
C12 C11 C31 124.6(15) . . ?
C12 C11 C31' 119.8(16) . . ?
C11 C12 H12 118.2 . . ?
C13 C12 C11 123.7(14) . . ?
C13 C12 H12 118.2 . . ?
C8 C13 C14 123.6(13) . . ?
C12 C13 C8 119.5(12) . . ?
C12 C13 C14 116.9(12) . . ?
C13 C14 C16 107.1(11) . . ?
C13 C14 C17 106.1(11) . . ?
C15 C14 C13 118.5(12) . . ?
C15 C14 C16 110.6(13) . . ?
C15 C14 C17 107.2(11) . . ?
C17 C14 C16 106.7(13) . . ?
C14 C15 H15A 109.5 . . ?
C14 C15 H15B 109.5 . . ?
C14 C15 H15C 109.5 . . ?
H15A C15 H15B 109.5 . . ?
H15A C15 H15C 109.5 . . ?
H15B C15 H15C 109.5 . . ?
C14 C16 H16A 109.5 . . ?
C14 C16 H16B 109.5 . . ?
C14 C16 H16C 109.5 . . ?
H16A C16 H16B 109.5 . . ?
H16A C16 H16C 109.5 . . ?
H16B C16 H16C 109.5 . . ?
C14 C17 H17A 109.5 . . ?
C14 C17 H17B 109.5 . . ?
C14 C17 H17C 109.5 . . ?
H17A C17 H17B 109.5 . . ?
H17A C17 H17C 109.5 . . ?
H17B C17 H17C 109.5 . . ?
C9 C18 H18 107.0 . . ?
C9 C18 C19 110.5(12) . . ?
C9 C18 C25 113.9(10) . . ?
C19 C18 H18 107.0 . . ?
C19 C18 C25 111.1(11) . . ?
C25 C18 H18 107.0 . . ?
C20 C19 C18 124.5(19) . . ?
C20 C19 C24 118.4(18) . . ?
C24 C19 C18 117.0(18) . . ?
C19 C20 H20 119.3 . . ?
C19 C20 C21 121(2) . . ?
C21 C20 H20 119.3 . . ?
C20 C21 H21 122.5 . . ?
C22 C21 C20 115(2) . . ?
C22 C21 H21 122.5 . . ?
C21 C22 H22 116.8 . . ?
C23 C22 C21 126(2) . . ?
C23 C22 H22 116.8 . . ?
C22 C23 H23 122.1 . . ?
C22 C23 C24 116(2) . . ?
C24 C23 H23 122.1 . . ?
C19 C24 H24 118.7 . . ?
C23 C24 C19 123(2) . . ?
C23 C24 H24 118.7 . . ?
C26 C25 C18 121.5(14) . . ?
C26 C25 C30 115.9(14) . . ?
C30 C25 C18 122.6(13) . . ?
C25 C26 H26 119.4 . . ?
C25 C26 C27 121.2(16) . . ?
C27 C26 H26 119.4 . . ?
C26 C27 H27 120.6 . . ?
C28 C27 C26 119(2) . . ?
C28 C27 H27 120.6 . . ?
C27 C28 H28 120.3 . . ?
C27 C28 C29 119(2) . . ?
C29 C28 H28 120.3 . . ?
C28 C29 H29 119.4 . . ?
C30 C29 C28 121.2(19) . . ?
C30 C29 H29 119.4 . . ?
C25 C30 H30 118.4 . . ?
C29 C30 C25 123.3(16) . . ?
C29 C30 H30 118.4 . . ?
C11 C31 H31 104.2 . . ?
C32 C31 C11 112.8(15) . . ?
C32 C31 H31 104.2 . . ?
C32 C31 C38 115.2(8) . . ?
C38 C31 C11 114.7(14) . . ?
C38 C31 H31 104.2 . . ?
C33 C32 C31 125.9(13) . . ?
C37 C32 C31 117.8(12) . . ?
C37 C32 C33 115.3 . . ?
C32 C33 H33 118.9 . . ?
C34 C33 C32 122.2 . . ?
C34 C33 H33 118.9 . . ?
C33 C34 H34 119.2 . . ?
C35 C34 C33 121.6 . . ?
C35 C34 H34 119.2 . . ?
C34 C35 H35 121.4 . . ?
C34 C35 C36 117.2 . . ?
C36 C35 H35 121.4 . . ?
C35 C36 H36 119.9 . . ?
C35 C36 C37 120.3 . . ?
C37 C36 H36 119.9 . . ?
C32 C37 C36 122.3 . . ?
C32 C37 H37 118.8 . . ?
C36 C37 H37 118.8 . . ?
C39 C38 C31 126.9(12) . . ?
C39 C38 C43 116.9 . . ?
C43 C38 C31 116.2(12) . . ?
C38 C39 H39 119.2 . . ?
C38 C39 C40 121.7 . . ?
C40 C39 H39 119.2 . . ?
C39 C40 H40 121.4 . . ?
C41 C40 C39 117.2 . . ?
C41 C40 H40 121.4 . . ?
C40 C41 H41 120.6 . . ?
C42 C41 C40 118.8 . . ?
C42 C41 H41 120.6 . . ?
C41 C42 H42 119.4 . . ?
C41 C42 C43 121.1 . . ?
C43 C42 H42 119.4 . . ?
C38 C43 H43 120.3 . . ?
C42 C43 C38 119.4 . . ?
C42 C43 H43 120.3 . . ?
C11 C31' H31' 102.7 . . ?
C32' C31' C11 120.9(16) . . ?
C32' C31' H31' 102.7 . . ?
C32' C31' C38' 114.3(5) . . ?
C38' C31' C11 110.7(14) . . ?
C38' C31' H31' 102.7 . . ?
C33' C32' C31' 120.9(6) . . ?
C37' C32' C31' 119.9(6) . . ?
C37' C32' C33' 119.2 . . ?
C32' C33' H33' 120.2 . . ?
C32' C33' C34' 119.6 . . ?
C34' C33' H33' 120.2 . . ?
C33' C34' H34' 119.7 . . ?
C35' C34' C33' 120.6 . . ?
C35' C34' H34' 119.7 . . ?
C34' C35' H35' 120.0 . . ?
C36' C35' C34' 120.0 . . ?
C36' C35' H35' 120.0 . . ?
C35' C36' H36' 120.5 . . ?
C35' C36' C37' 118.9 . . ?
C37' C36' H36' 120.5 . . ?
C32' C37' C36' 121.7 . . ?
C32' C37' H37' 119.2 . . ?
C36' C37' H37' 119.2 . . ?
C39' C38' C31' 118.6(5) . . ?
C39' C38' C43' 115.3 . . ?
C43' C38' C31' 118.2(5) . . ?
C38' C39' H39' 120.3 . . ?
C40' C39' C38' 119.4 . . ?
C40' C39' H39' 120.3 . . ?
C39' C40' H40' 120.1 . . ?
C41' C40' C39' 119.7 . . ?
C41' C40' H40' 120.1 . . ?
C40' C41' H41' 120.7 . . ?
C40' C41' C42' 118.6 . . ?
C42' C41' H41' 120.7 . . ?
C41' C42' H42' 121.1 . . ?
C41' C42' C43' 117.9 . . ?
C43' C42' H42' 121.1 . . ?
C38' C43' H43' 121.8 . . ?
C42' C43' C38' 116.3 . . ?
C42' C43' H43' 121.8 . . ?

loop_
_geom_bond_atom_site_label_1
_geom_bond_atom_site_label_2
_geom_bond_distance
_geom_bond_site_symmetry_2
_geom_bond_publ_flag
Ni1 Br1 2.527(2) 3_666 ?
Ni1 Br1 2.5553(19) . ?
Ni1 Br2 2.463(2) . ?
Ni1 N1 2.073(11) . ?
Ni1 N2 2.136(10) . ?
N1 C1 1.339(17) . ?
N1 C5 1.353(15) . ?
N2 C6 1.294(14) . ?
N2 C8 1.444(14) . ?
C1 H1 0.9300 . ?
C1 C2 1.401(19) . ?
C2 H2 0.9300 . ?
C2 C3 1.42(2) . ?
C3 H3 0.9300 . ?
C3 C4 1.328(19) . ?
C4 H4 0.9300 . ?
C4 C5 1.406(18) . ?
C5 C6 1.495(17) . ?
C6 C7 1.559(17) . ?
C7 H7A 0.9600 . ?
C7 H7B 0.9600 . ?
C7 H7C 0.9600 . ?
C8 C9 1.439(15) . ?
C8 C13 1.410(17) . ?
C9 C10 1.413(17) . ?
C9 C18 1.531(16) . ?
C10 H10 0.9300 . ?
C10 C11 1.427(19) . ?
C11 C12 1.416(18) . ?
C11 C31 1.531(10) . ?
C11 C31' 1.514(10) . ?
C12 H12 0.9300 . ?
C12 C13 1.368(18) . ?
C13 C14 1.584(17) . ?
C14 C15 1.458(17) . ?
C14 C16 1.623(19) . ?
C14 C17 1.602(18) . ?
C15 H15A 0.9600 . ?
C15 H15B 0.9600 . ?
C15 H15C 0.9600 . ?
C16 H16A 0.9600 . ?
C16 H16B 0.9600 . ?
C16 H16C 0.9600 . ?
C17 H17A 0.9600 . ?
C17 H17B 0.9600 . ?
C17 H17C 0.9600 . ?
C18 H18 0.9800 . ?
C18 C19 1.550(19) . ?
C18 C25 1.565(18) . ?
C19 C20 1.40(2) . ?
C19 C24 1.44(3) . ?
C20 H20 0.9300 . ?
C20 C21 1.45(2) . ?
C21 H21 0.9300 . ?
C21 C22 1.41(3) . ?
C22 H22 0.9300 . ?
C22 C23 1.39(2) . ?
C23 H23 0.9300 . ?
C23 C24 1.39(2) . ?
C24 H24 0.9300 . ?
C25 C26 1.414(17) . ?
C25 C30 1.416(19) . ?
C26 H26 0.9300 . ?
C26 C27 1.43(2) . ?
C27 H27 0.9300 . ?
C27 C28 1.38(3) . ?
C28 H28 0.9300 . ?
C28 C29 1.41(2) . ?
C29 H29 0.9300 . ?
C29 C30 1.32(2) . ?
C30 H30 0.9300 . ?
C31 H31 0.9800 . ?
C31 C32 1.511(10) . ?
C31 C38 1.512(10) . ?
C32 C33 1.387(2) . ?
C32 C37 1.384(2) . ?
C33 H33 0.9300 . ?
C33 C34 1.383(2) . ?
C34 H34 0.9300 . ?
C34 C35 1.372(2) . ?
C35 H35 0.9300 . ?
C35 C36 1.385(2) . ?
C36 H36 0.9300 . ?
C36 C37 1.395(2) . ?
C37 H37 0.9300 . ?
C38 C39 1.388(2) . ?
C38 C43 1.393(2) . ?
C39 H39 0.9300 . ?
C39 C40 1.394(2) . ?
C40 H40 0.9300 . ?
C40 C41 1.384(2) . ?
C41 H41 0.9300 . ?
C41 C42 1.379(2) . ?
C42 H42 0.9300 . ?
C42 C43 1.392(2) . ?
C43 H43 0.9300 . ?
C31' H31' 0.9800 . ?
C31' C32' 1.502(8) . ?
C31' C38' 1.508(5) . ?
C32' C33' 1.378(2) . ?
C32' C37' 1.378(2) . ?
C33' H33' 0.9300 . ?
C33' C34' 1.386(2) . ?
C34' H34' 0.9300 . ?
C34' C35' 1.384(2) . ?
C35' H35' 0.9300 . ?
C35' C36' 1.375(2) . ?
C36' H36' 0.9300 . ?
C36' C37' 1.382(2) . ?
C37' H37' 0.9300 . ?
C38' C39' 1.390(2) . ?
C38' C43' 1.398(2) . ?
C39' H39' 0.9300 . ?
C39' C40' 1.390(2) . ?
C40' H40' 0.9300 . ?
C40' C41' 1.385(2) . ?
C41' H41' 0.9300 . ?
C41' C42' 1.385(2) . ?
C42' H42' 0.9300 . ?
C42' C43' 1.395(2) . ?
C43' H43' 0.9300 . ?

loop_
_geom_torsion_atom_site_label_1
_geom_torsion_atom_site_label_2
_geom_torsion_atom_site_label_3
_geom_torsion_atom_site_label_4
_geom_torsion
_geom_torsion_site_symmetry_1
_geom_torsion_site_symmetry_2
_geom_torsion_site_symmetry_3
_geom_torsion_site_symmetry_4
_geom_torsion_publ_flag
Ni1 N1 C1 C2 -177.5(12) . . . . ?
Ni1 N1 C5 C4 177.8(10) . . . . ?
Ni1 N1 C5 C6 1.4(14) . . . . ?
Ni1 N2 C6 C5 -3.8(14) . . . . ?
Ni1 N2 C6 C7 175.4(9) . . . . ?
Ni1 N2 C8 C9 88.5(11) . . . . ?
Ni1 N2 C8 C13 -92.2(14) . . . . ?
N1 C1 C2 C3 -1(2) . . . . ?
N1 C5 C6 N2 1.8(17) . . . . ?
N1 C5 C6 C7 -177.5(11) . . . . ?
N2 C8 C9 C10 172.4(11) . . . . ?
N2 C8 C9 C18 -3.5(16) . . . . ?
N2 C8 C13 C12 -173.9(12) . . . . ?
N2 C8 C13 C14 6(2) . . . . ?
C1 N1 C5 C4 -2(2) . . . . ?
C1 N1 C5 C6 -178.4(12) . . . . ?
C1 C2 C3 C4 -1(3) . . . . ?
C2 C3 C4 C5 1(2) . . . . ?
C3 C4 C5 N1 0(2) . . . . ?
C3 C4 C5 C6 176.3(14) . . . . ?
C4 C5 C6 N2 -174.4(13) . . . . ?
C4 C5 C6 C7 6.4(19) . . . . ?
C5 N1 C1 C2 2(2) . . . . ?
C6 N2 C8 C9 -96.8(13) . . . . ?
C6 N2 C8 C13 82.5(16) . . . . ?
C8 N2 C6 C5 -179.3(10) . . . . ?
C8 N2 C6 C7 -0.1(18) . . . . ?
C8 C9 C10 C11 2(2) . . . . ?
C8 C9 C18 C19 84.7(14) . . . . ?
C8 C9 C18 C25 -149.5(11) . . . . ?
C8 C13 C14 C15 5(2) . . . . ?
C8 C13 C14 C16 -121.3(15) . . . . ?
C8 C13 C14 C17 125.1(14) . . . . ?
C9 C8 C13 C12 5(2) . . . . ?
C9 C8 C13 C14 -174.3(11) . . . . ?
C9 C10 C11 C12 5(2) . . . . ?
C9 C10 C11 C31 -164.7(16) . . . . ?
C9 C10 C11 C31' 159.4(17) . . . . ?
C9 C18 C19 C20 49.1(18) . . . . ?
C9 C18 C19 C24 -126.6(15) . . . . ?
C9 C18 C25 C26 -135.4(12) . . . . ?
C9 C18 C25 C30 44.6(16) . . . . ?
C10 C9 C18 C19 -91.1(16) . . . . ?
C10 C9 C18 C25 34.8(16) . . . . ?
C10 C11 C12 C13 -7(3) . . . . ?
C10 C11 C31 C32 -165.5(16) . . . . ?
C10 C11 C31 C38 -31(2) . . . . ?
C10 C11 C31' C32' 169.8(14) . . . . ?
C10 C11 C31' C38' 32(2) . . . . ?
C11 C12 C13 C8 2(2) . . . . ?
C11 C12 C13 C14 -178.4(14) . . . . ?
C11 C31 C32 C33 -134.4(13) . . . . ?
C11 C31 C32 C37 57.7(15) . . . . ?
C11 C31 C38 C39 123.1(15) . . . . ?
C11 C31 C38 C43 -56.8(16) . . . . ?
C11 C31' C32' C33' -65(2) . . . . ?
C11 C31' C32' C37' 115(2) . . . . ?
C11 C31' C38' C39' 62(2) . . . . ?
C11 C31' C38' C43' -150.0(19) . . . . ?
C12 C11 C31 C32 26(2) . . . . ?
C12 C11 C31 C38 160.4(16) . . . . ?
C12 C11 C31' C32' -37(2) . . . . ?
C12 C11 C31' C38' -174.3(14) . . . . ?
C12 C13 C14 C15 -175.1(14) . . . . ?
C12 C13 C14 C16 59.1(17) . . . . ?
C12 C13 C14 C17 -54.6(17) . . . . ?
C13 C8 C9 C10 -7.0(18) . . . . ?
C13 C8 C9 C18 177.2(11) . . . . ?
C18 C9 C10 C11 177.7(14) . . . . ?
C18 C19 C20 C21 -179.4(13) . . . . ?
C18 C19 C24 C23 -179.2(13) . . . . ?
C18 C25 C26 C27 -177.8(15) . . . . ?
C18 C25 C30 C29 178.6(14) . . . . ?
C19 C18 C25 C26 -9.9(18) . . . . ?
C19 C18 C25 C30 170.1(15) . . . . ?
C19 C20 C21 C22 -1(2) . . . . ?
C20 C19 C24 C23 5(3) . . . . ?
C20 C21 C22 C23 7(3) . . . . ?
C21 C22 C23 C24 -6(3) . . . . ?
C22 C23 C24 C19 0(3) . . . . ?
C24 C19 C20 C21 -4(2) . . . . ?
C25 C18 C19 C20 -78.3(18) . . . . ?
C25 C18 C19 C24 106.0(14) . . . . ?
C25 C26 C27 C28 -5(3) . . . . ?
C26 C25 C30 C29 -1(2) . . . . ?
C26 C27 C28 C29 6(3) . . . . ?
C27 C28 C29 C30 -6(3) . . . . ?
C28 C29 C30 C25 3(3) . . . . ?
C30 C25 C26 C27 2(2) . . . . ?
C31 C11 C12 C13 162.0(17) . . . . ?
C31 C32 C33 C34 -175.4(5) . . . . ?
C31 C32 C37 C36 179.7(5) . . . . ?
C31 C38 C39 C40 -166.4(6) . . . . ?
C31 C38 C43 C42 -173.8(5) . . . . ?
C32 C31 C38 C39 -103.6(18) . . . . ?
C32 C31 C38 C43 77(2) . . . . ?
C32 C33 C34 C35 4.5 . . . . ?
C33 C32 C37 C36 10.5 . . . . ?
C33 C34 C35 C36 -4.4 . . . . ?
C34 C35 C36 C37 7.5 . . . . ?
C35 C36 C37 C32 -11.1 . . . . ?
C37 C32 C33 C34 -7.2 . . . . ?
C38 C31 C32 C33 91(2) . . . . ?
C38 C31 C32 C37 -77(2) . . . . ?
C38 C39 C40 C41 -25.1 . . . . ?
C39 C38 C43 C42 6.3 . . . . ?
C39 C40 C41 C42 16.4 . . . . ?
C40 C41 C42 C43 2.7 . . . . ?
C41 C42 C43 C38 -14.5 . . . . ?
C43 C38 C39 C40 13.5 . . . . ?
C31' C11 C12 C13 -161.2(19) . . . . ?
C31' C32' C33' C34' -179.44(17) . . . . ?
C31' C32' C37' C36' -179.56(16) . . . . ?
C31' C38' C39' C40' 176.9(3) . . . . ?
C31' C38' C43' C42' 171.6(5) . . . . ?
C32' C31' C38' C39' -78.5(8) . . . . ?
C32' C31' C38' C43' 69.4(10) . . . . ?
C32' C33' C34' C35' -1.6 . . . . ?
C33' C32' C37' C36' 0.8 . . . . ?
C33' C34' C35' C36' 2.0 . . . . ?
C34' C35' C36' C37' -1.0 . . . . ?
C35' C36' C37' C32' -0.4 . . . . ?
C37' C32' C33' C34' 0.2 . . . . ?
C38' C31' C32' C33' 71.0(8) . . . . ?
C38' C31' C32' C37' -108.7(8) . . . . ?
C38' C39' C40' C41' -13.6 . . . . ?
C39' C38' C43' C42' -39.5 . . . . ?
C39' C40' C41' C42' 9.8 . . . . ?
C40' C41' C42' C43' -21.4 . . . . ?
C41' C42' C43' C38' 36.7 . . . . ?
C43' C38' C39' C40' 28.2 . . . . ?

loop_
_twin_individual_id
_twin_individual_mass_fraction_refined
1 0.81(8)
2 0.19(8)
